data_2011709
loop_
_publ_author_name
'Varma, Ashok K.'
'Nangia, Ashwini'
'Desiraju, Gautam R.'
'Giri, Venkatachalam S.'
'Jaisankar, Parasuraman'

_publ_section_title
;
 Hydrogen bonding in two tetracyclic indole alkaloids
;
_journal_issue 1
_journal_name_full 'Acta Crystallographica Section C'
_journal_page_first 97
_journal_page_last 99
_journal_paper_doi 10.1107/S0108270100014220
_journal_volume 57
_journal_year 2001
_chemical_formula_moiety 'C17 H14 N2 O2 , H2 O'
_chemical_formula_sum 'C17 H16 N2 O3'
_chemical_formula_weight 296.32
_chemical_melting_point 543
_chemical_name_common
;
3-Acetyl-4-oxo-6,7-dihydro-12H-indolo[2,3-a]quinolizine monohytrate
;
_chemical_name_systematic
;
3-Acetyl-4-oxo-6,7-dihydro-12H-indolo[2,3-a]quinolizine monohydrate
;
_space_group_IT_number 2
_symmetry_cell_setting triclinic
_symmetry_space_group_name_Hall '-P 1'
_symmetry_space_group_name_H-M 'P -1'
_cell_angle_alpha 94.82(3)
_cell_angle_beta 108.84(3)
_cell_angle_gamma 90.96(3)
_cell_formula_units_Z 2
_cell_length_a 7.307(15)
_cell_length_b 9.405(2)
_cell_length_c 10.989(2)
_cell_measurement_reflns_used 25
_cell_measurement_temperature 293(2)
_cell_measurement_theta_max 18.24
_cell_measurement_theta_min 9.12
_cell_volume 711.4(15)
_computing_cell_refinement 'CAD4 Software'
_computing_data_collection 'CAD4 Software (Enraf-Nonius, 1989)'
_computing_data_reduction 'XTAL (Hall et al., 1995)'
_computing_molecular_graphics 'PLUTON-(C) (Spek, 1979-1997)'
_computing_publication_material SHELXL97
_computing_structure_refinement 'SHELXL97 (Sheldrick, 1997)'
_computing_structure_solution 'SHELXS86 (Sheldrick, 1990)'
_diffrn_ambient_temperature 293(2)
_diffrn_measured_fraction_theta_full 1.000
_diffrn_measured_fraction_theta_max 1.000
_diffrn_measurement_device CAD-4
_diffrn_measurement_method '\w scan'
_diffrn_radiation_monochromator graphite
_diffrn_radiation_source 'fine-focus sealed tube'
_diffrn_radiation_type MoK\a
_diffrn_radiation_wavelength .71073
_diffrn_reflns_av_R_equivalents .0000
_diffrn_reflns_av_sigmaI/netI .0909
_diffrn_reflns_limit_h_max 8
_diffrn_reflns_limit_h_min 0
_diffrn_reflns_limit_k_max 11
_diffrn_reflns_limit_k_min -11
_diffrn_reflns_limit_l_max 12
_diffrn_reflns_limit_l_min -13
_diffrn_reflns_number 2490
_diffrn_reflns_theta_full 24.97
_diffrn_reflns_theta_max 24.97
_diffrn_reflns_theta_min 1.97
_diffrn_standards_decay_% 0
_diffrn_standards_interval_count 100
_diffrn_standards_number 3
_exptl_absorpt_coefficient_mu .096
_exptl_absorpt_correction_type none
_exptl_crystal_colour orange
_exptl_crystal_density_diffrn 1.383
_exptl_crystal_density_meas ?
_exptl_crystal_density_method 'not measured'
_exptl_crystal_description needles
_exptl_crystal_F_000 312
_exptl_crystal_size_max .48
_exptl_crystal_size_mid .36
_exptl_crystal_size_min .28
_refine_diff_density_max .245
_refine_diff_density_min -.196
_refine_ls_extinction_coef .038(4)
_refine_ls_extinction_method 'SHELXL97 (Sheldrick, 1997)'
_refine_ls_goodness_of_fit_all 1.031
_refine_ls_goodness_of_fit_ref 1.156
_refine_ls_hydrogen_treatment mixed
_refine_ls_matrix_type full
_refine_ls_number_parameters 208
_refine_ls_number_reflns 2490
_refine_ls_number_restraints 0
_refine_ls_restrained_S_all 1.031
_refine_ls_restrained_S_obs 1.156
_refine_ls_R_factor_all .1574
_refine_ls_R_factor_gt .0624
_refine_ls_shift/esd_mean .000
_refine_ls_shift/su_max <0.001
_refine_ls_structure_factor_coef Fsqd
_refine_ls_weighting_details 'calc w = 1/[\s^2^(Fo^2^)+(0.0604P)^2^] where P=(Fo^2^+2Fc^2^)/3'
_refine_ls_weighting_scheme calc
_refine_ls_wR_factor_all .1668
_refine_ls_wR_factor_ref .1167
_reflns_number_gt 1072
_reflns_number_total 2490
_reflns_threshold_expression I>2\s(I)
_cod_data_source_file fr1299.cif
_cod_data_source_block 2
_cod_depositor_comments
;
The following automatic conversions were performed:

'_chemical_melting_point' value '543K' was changed to '543' - the
value should be numeric and without a unit designator.

Automatic conversion script
Id: cif_fix_values 1646 2011-03-28 12:23:43Z adriana 

The following automatic conversions were performed:

'_chemical_melting_point' value '543K' was changed to '543' - the
value should be numeric and without a unit designator.

Automatic conversion script
Id: cif_fix_values 1715 2011-07-08 13:25:40Z adriana 

The following automatic conversions were performed:

'_exptl_crystal_density_meas' value 'none' was changed to '?' - the
value is perceived as not measured.

Automatic conversion script
Id: cif_fix_values 3008 2015-01-20 13:52:24Z robertas 
;
_cod_original_cell_volume 712(2)
_cod_original_sg_symbol_H-M 'P - 1'
_cod_database_code 2011709
_cod_database_fobs_code 2011709

loop_
_symmetry_equiv_pos_as_xyz
'x, y, z'
'-x, -y, -z'

loop_
_atom_site_label
_atom_site_fract_x
_atom_site_fract_y
_atom_site_fract_z
_atom_site_U_iso_or_equiv
_atom_site_adp_type
_atom_site_calc_flag
_atom_site_refinement_flags
_atom_site_occupancy
_atom_site_disorder_assembly
_atom_site_disorder_group
_atom_site_type_symbol
C1 .1660(5) 1.0457(4) -.3310(3) .0575(11) Uani d . 1 . . C
H1A .1212 .9649 -.3889 .069 Uiso calc R 1 . . H
C2 .1997(5) 1.1742(4) -.3748(4) .0631(12) Uani d . 1 . . C
H2A .1791 1.1795 -.4623 .076 Uiso calc R 1 . . H
C3 .2648(5) 1.2962(4) -.2875(4) .0610(12) Uani d . 1 . . C
H3A .2856 1.3819 -.3186 .073 Uiso calc R 1 . . H
C4 .2986(5) 1.2928(4) -.1576(4) .0537(11) Uani d . 1 . . C
H4A .3400 1.3747 -.1008 .064 Uiso calc R 1 . . H
C5 .2688(5) 1.1621(4) -.1132(3) .0442(9) Uani d . 1 . . C
C6 .2001(5) 1.0384(4) -.1984(3) .0444(9) Uani d . 1 . . C
C7 .1850(5) .9281(3) -.1214(3) .0422(9) Uani d . 1 . . C
C8 .2472(4) .9857(3) .0036(3) .0378(8) Uani d . 1 . . C
C9 .2567(5) .9114(3) .1142(3) .0399(9) Uani d . 1 . . C
C10 .1912(6) .6915(4) -.0396(3) .0571(11) Uani d . 1 . . C
H10A .1084 .6063 -.0515 .069 Uiso calc R 1 . . H
H10B .3170 .6609 -.0404 .069 Uiso calc R 1 . . H
C11 .1078(5) .7777(4) -.1523(3) .0536(11) Uani d . 1 . . C
H11A .1391 .7355 -.2263 .064 Uiso calc R 1 . . H
H11B -.0321 .7755 -.1748 .064 Uiso calc R 1 . . H
C12 .3024(5) .9745(4) .2362(3) .0473(10) Uani d . 1 . . C
H12A .3302 1.0725 .2528 .057 Uiso calc R 1 . . H
C13 .3075(5) .8927(4) .3361(3) .0517(10) Uani d . 1 . . C
H13A .3372 .9371 .4195 .062 Uiso calc R 1 . . H
C14 .2699(5) .7476(4) .3154(3) .0491(10) Uani d . 1 . . C
C15 .2282(5) .6782(4) .1880(3) .0486(10) Uani d . 1 . . C
C16 .2832(6) .6692(4) .4284(4) .0636(12) Uani d . 1 . . C
C17 .1977(6) .5208(4) .4120(4) .0793(14) Uani d . 1 . . C
H17A .2199 .4868 .4953 .119 Uiso calc R 1 . . H
H17B .2572 .4595 .3628 .119 Uiso calc R 1 . . H
H17C .0610 .5205 .3674 .119 Uiso calc R 1 . . H
N1 .2954(4) 1.1288(3) .0089(3) .0467(8) Uani d . 1 . . N
H1B .3354 1.1870 .0777 .056 Uiso calc R 1 . . H
N2 .2145(4) .7664(3) .0896(2) .0423(8) Uani d . 1 . . N
O1 .2090(4) .5469(3) .1593(2) .0641(8) Uani d . 1 . . O
O2 .3593(5) .7280(3) .5366(3) .1071(13) Uani d . 1 . . O
O3 .5232(5) .6586(3) .7891(3) .0751(10) Uani d . 1 . . O
H3B .463(7) .674(5) .703(4) .119(18) Uiso d . 1 . . H
H3C .611(8) .602(6) .797(5) .16(3) Uiso d . 1 . . H

loop_
_atom_site_aniso_label
_atom_site_aniso_U_11
_atom_site_aniso_U_22
_atom_site_aniso_U_33
_atom_site_aniso_U_12
_atom_site_aniso_U_13
_atom_site_aniso_U_23
C1 .056(2) .069(3) .047(2) .001(2) .0151(19) .013(2)
C2 .055(2) .087(3) .047(2) -.001(2) .0107(19) .026(2)
C3 .053(2) .070(3) .061(3) -.003(2) .015(2) .026(2)
C4 .044(2) .050(2) .063(3) .0028(18) .0096(19) .0163(19)
C5 .043(2) .046(2) .043(2) .0032(17) .0119(16) .0109(17)
C6 .0335(19) .053(2) .047(2) -.0028(17) .0138(16) .0075(18)
C7 .040(2) .041(2) .047(2) -.0005(16) .0139(16) .0102(17)
C8 .0387(19) .0347(19) .0401(19) .0000(16) .0120(15) .0084(16)
C9 .0402(19) .039(2) .040(2) .0071(16) .0100(16) .0098(16)
C10 .071(3) .048(2) .048(2) -.002(2) .015(2) -.0018(19)
C11 .057(2) .055(2) .043(2) -.0047(19) .0068(18) .0061(18)
C12 .055(2) .042(2) .044(2) .0034(18) .0133(18) .0059(17)
C13 .055(2) .060(3) .039(2) .008(2) .0150(18) .0042(19)
C14 .048(2) .056(2) .044(2) .0065(19) .0134(17) .0118(18)
C15 .041(2) .051(2) .051(2) .0008(18) .0089(17) .0107(19)
C16 .077(3) .060(3) .059(3) .024(2) .027(2) .014(2)
C17 .093(3) .082(3) .076(3) .015(3) .037(3) .039(2)
N1 .0560(18) .0425(18) .0407(17) -.0002(14) .0146(14) .0033(14)
N2 .0461(17) .0410(17) .0389(16) .0047(14) .0117(13) .0073(14)
O1 .087(2) .0434(16) .0570(17) .0002(14) .0131(14) .0165(13)
O2 .175(4) .090(2) .0470(18) .016(2) .019(2) .0210(17)
O3 .103(2) .0631(19) .0500(18) .0149(18) .0123(17) .0005(15)

loop_
_atom_type_symbol
_atom_type_description
_atom_type_scat_dispersion_real
_atom_type_scat_dispersion_imag
_atom_type_scat_source
C C .0033 .0016 'International Tables Vol C Tables 4.2.6.8 and 6.1.1.4'
H H .0000 .0000 'International Tables Vol C Tables 4.2.6.8 and 6.1.1.4'
N N .0061 .0033 'International Tables Vol C Tables 4.2.6.8 and 6.1.1.4'
O O .0106 .0060 'International Tables Vol C Tables 4.2.6.8 and 6.1.1.4'

loop_
_geom_angle_atom_site_label_1
_geom_angle_atom_site_label_2
_geom_angle_atom_site_label_3
_geom_angle
C2 C1 C6 119.4(4)
C2 C1 H1A 120.3
C6 C1 H1A 120.3
C1 C2 C3 120.1(4)
C1 C2 H2A 119.9
C3 C2 H2A 119.9
C4 C3 C2 121.8(4)
C4 C3 H3A 119.1
C2 C3 H3A 119.1
C3 C4 C5 117.9(4)
C3 C4 H4A 121.0
C5 C4 H4A 121.0
N1 C5 C4 129.8(3)
N1 C5 C6 108.5(3)
C4 C5 C6 121.7(3)
C1 C6 C5 119.0(3)
C1 C6 C7 134.6(3)
C5 C6 C7 106.4(3)
C8 C7 C6 107.1(3)
C8 C7 C11 119.5(3)
C6 C7 C11 133.3(3)
C7 C8 N1 109.7(3)
C7 C8 C9 125.9(3)
N1 C8 C9 124.4(3)
C12 C9 N2 120.1(3)
C12 C9 C8 124.4(3)
N2 C9 C8 115.5(3)
N2 C10 C11 115.4(3)
N2 C10 H10A 108.4
C11 C10 H10A 108.4
N2 C10 H10B 108.4
C11 C10 H10B 108.4
H10A C10 H10B 107.5
C7 C11 C10 111.2(3)
C7 C11 H11A 109.4
C10 C11 H11A 109.4
C7 C11 H11B 109.4
C10 C11 H11B 109.4
H11A C11 H11B 108.0
C9 C12 C13 119.7(3)
C9 C12 H12A 120.1
C13 C12 H12A 120.1
C14 C13 C12 121.7(3)
C14 C13 H13A 119.2
C12 C13 H13A 119.2
C13 C14 C15 119.4(3)
C13 C14 C16 117.7(3)
C15 C14 C16 122.8(3)
O1 C15 N2 118.2(3)
O1 C15 C14 125.2(4)
N2 C15 C14 116.5(3)
O2 C16 C14 119.5(4)
O2 C16 C17 119.5(4)
C14 C16 C17 120.9(3)
C16 C17 H17A 109.5
C16 C17 H17B 109.5
H17A C17 H17B 109.5
C16 C17 H17C 109.5
H17A C17 H17C 109.5
H17B C17 H17C 109.5
C5 N1 C8 108.2(3)
C5 N1 H1B 125.9
C8 N1 H1B 125.9
C9 N2 C15 122.3(3)
C9 N2 C10 121.0(3)
C15 N2 C10 115.6(3)
H3B O3 H3C 111(5)

loop_
_geom_bond_atom_site_label_1
_geom_bond_atom_site_label_2
_geom_bond_site_symmetry_2
_geom_bond_distance
_geom_bond_publ_flag
C1 C2 . 1.385(5) ?
C1 C6 . 1.404(5) ?
C1 H1A . .9300 ?
C2 C3 . 1.402(5) ?
C2 H2A . .9300 ?
C3 C4 . 1.371(5) ?
C3 H3A . .9300 ?
C4 C5 . 1.399(5) ?
C4 H4A . .9300 ?
C5 N1 . 1.357(4) ?
C5 C6 . 1.406(4) ?
C6 C7 . 1.417(4) ?
C7 C8 . 1.360(4) ?
C7 C11 . 1.485(4) ?
C8 N1 . 1.377(4) ?
C8 C9 . 1.436(4) ?
C9 C12 . 1.354(4) ?
C9 N2 . 1.377(4) ?
C10 N2 . 1.488(4) ?
C10 C11 . 1.503(4) ?
C10 H10A . .9700 ?
C10 H10B . .9700 ?
C11 H11A . .9700 ?
C11 H11B . .9700 ?
C12 C13 . 1.384(4) ?
C12 H12A . .9300 ?
C13 C14 . 1.373(5) ?
C13 H13A . .9300 ?
C14 C15 . 1.429(5) ?
C14 C16 . 1.474(5) ?
C15 O1 . 1.242(4) ?
C15 N2 . 1.397(4) ?
C16 O2 . 1.217(4) ?
C16 C17 . 1.493(5) ?
C17 H17A . .9600 ?
C17 H17B . .9600 ?
C17 H17C . .9600 ?
N1 H1B . .8600 ?
O3 H3B . .93(5) ?
O3 H3C . .82(6) ?

loop_
_geom_hbond_atom_site_label_D
_geom_hbond_atom_site_label_H
_geom_hbond_atom_site_label_A
_geom_hbond_site_symmetry_A
_geom_hbond_distance_DH
_geom_hbond_distance_HA
_geom_hbond_distance_DA
_geom_hbond_angle_DHA
N1 H1B O3 2_676 .86 1.98 2.819(4) 164(4)
O3 H3C O1 2_666 .83(6) 1.92(6) 2.735(4) 168(6)
O3 H3B O2 1_555 .93(5) 1.86(5) 2.783(4) 173(4)
C10 H10B O3 1_554 .97 2.76 3.522(6) 136(3)

loop_
_cod_related_entry_id
_cod_related_entry_database
_cod_related_entry_code
1 ChemSpider 21135383
